data_4061629
loop_
_publ_author_name
'Goux, Jerome'
'Le Gendre, Pierre'
'Richard, Philippe'
'Claude, Moise'

_publ_section_title
;
Oxo and hydroxo tantalocene complexes: synthesis and reactivity. X-Ray
molecular structures of [(\h^5^-Cp*)TaCl(OH)(\h^5^-C~5~H~4~SiMe~3~)]^+^Cl^-^,
(\h^5^-Cp*)Ta=OCl(\h^5^-C~5~H~4~SiMe~3~)], [(\h^5^-Cp*)TaCl~2~
(\h^5^-C~5~H~4~SiMe~3~)]+PF~6~^-^.
;
_journal_name_full Organometallics
_journal_paper_doi 10.1021/om0504497
_journal_year 2005
_chemical_formula_moiety 'C18 H29 Cl O Si Ta, Cl'
_chemical_formula_sum 'C18 H29 Cl2 O Si Ta'
_chemical_formula_weight 541.35
_space_group_IT_number 88
_symmetry_cell_setting tetragonal
_symmetry_space_group_name_Hall '-I 4ad'
_symmetry_space_group_name_H-M 'I 41/a :2'
_cell_angle_alpha 90.00
_cell_angle_beta 90.00
_cell_angle_gamma 90.00
_cell_formula_units_Z 16
_cell_length_a 20.0697(6)
_cell_length_b 20.0697(6)
_cell_length_c 25.8902(8)
_cell_measurement_temperature 110(2)
_cell_volume 10428.4(5)
_diffrn_ambient_temperature 110(2)
_exptl_crystal_density_diffrn 1.379
_cod_original_sg_symbol_H-M 'I 41/a'
_cod_database_code 4061629

loop_
_symmetry_equiv_pos_as_xyz
'x, y, z'
'-x+1/2, -y, z+1/2'
'-y+3/4, x+1/4, z+1/4'
'y+3/4, -x+3/4, z+3/4'
'x+1/2, y+1/2, z+1/2'
'-x+1, -y+1/2, z+1'
'-y+5/4, x+3/4, z+3/4'
'y+5/4, -x+5/4, z+5/4'
'-x, -y, -z'
'x-1/2, y, -z-1/2'
'y-3/4, -x-1/4, -z-1/4'
'-y-3/4, x-3/4, -z-3/4'
'-x+1/2, -y+1/2, -z+1/2'
'x, y+1/2, -z'
'y-1/4, -x+1/4, -z+1/4'
'-y-1/4, x-1/4, -z-1/4'

loop_
_atom_site_label
_atom_site_type_symbol
_atom_site_fract_x
_atom_site_fract_y
_atom_site_fract_z
_atom_site_U_iso_or_equiv
_atom_site_adp_type
_atom_site_occupancy
_atom_site_symmetry_multiplicity
_atom_site_calc_flag
_atom_site_refinement_flags
_atom_site_disorder_assembly
_atom_site_disorder_group
Ta Ta 0.683776(12) 0.435443(11) 0.478064(9) 0.01827(9) Uani 1 1 d . . .
Cl1 Cl 0.79615(7) 0.47311(8) 0.47994(6) 0.0318(4) Uani 1 1 d . . .
O O 0.6510(2) 0.4804(2) 0.53596(16) 0.0266(11) Uani 1 1 d . . .
H1 H 0.642(4) 0.514(3) 0.539(3) 0.040 Uiso 1 1 d . . .
Cl2 Cl 0.56400(7) 0.60210(7) 0.54230(5) 0.0243(3) Uani 1 1 d . . .
C1 C 0.6951(3) 0.3518(3) 0.5464(2) 0.0215(13) Uani 1 1 d . . .
C2 C 0.6324(3) 0.3413(3) 0.5214(2) 0.0205(12) Uani 1 1 d . . .
C3 C 0.6449(3) 0.3198(3) 0.4701(2) 0.0188(12) Uani 1 1 d . . .
C4 C 0.7163(3) 0.3197(3) 0.4629(2) 0.0207(13) Uani 1 1 d . . .
C5 C 0.7462(3) 0.3370(3) 0.5109(2) 0.0229(13) Uani 1 1 d . . .
C6 C 0.7035(3) 0.3695(3) 0.6022(2) 0.0303(15) Uani 1 1 d . . .
H6A H 0.6904 0.3315 0.6237 0.045 Uiso 1 1 calc R . .
H6B H 0.6753 0.4079 0.6104 0.045 Uiso 1 1 calc R . .
H6C H 0.7502 0.3807 0.6089 0.045 Uiso 1 1 calc R . .
C7 C 0.5662(3) 0.3477(3) 0.5474(2) 0.0273(14) Uani 1 1 d . . .
H7A H 0.5312 0.3519 0.5212 0.041 Uiso 1 1 calc R . .
H7B H 0.5661 0.3874 0.5694 0.041 Uiso 1 1 calc R . .
H7C H 0.5579 0.3081 0.5685 0.041 Uiso 1 1 calc R . .
C8 C 0.5956(3) 0.2899(3) 0.4344(2) 0.0231(13) Uani 1 1 d . . .
H8A H 0.5899 0.2426 0.4427 0.035 Uiso 1 1 calc R . .
H8B H 0.6115 0.2943 0.3987 0.035 Uiso 1 1 calc R . .
H8C H 0.5529 0.3130 0.4380 0.035 Uiso 1 1 calc R . .
C9 C 0.7536(3) 0.2957(3) 0.4159(2) 0.0262(14) Uani 1 1 d . . .
H9A H 0.7902 0.3264 0.4083 0.039 Uiso 1 1 calc R . .
H9B H 0.7231 0.2940 0.3863 0.039 Uiso 1 1 calc R . .
H9C H 0.7715 0.2511 0.4225 0.039 Uiso 1 1 calc R . .
C10 C 0.8191(3) 0.3318(3) 0.5227(3) 0.0321(15) Uani 1 1 d . . .
H10A H 0.8322 0.3683 0.5457 0.048 Uiso 1 1 calc R . .
H10B H 0.8446 0.3344 0.4905 0.048 Uiso 1 1 calc R . .
H10C H 0.8281 0.2891 0.5397 0.048 Uiso 1 1 calc R . .
C11 C 0.5949(3) 0.4447(3) 0.4186(2) 0.0220(13) Uani 1 1 d . . .
H11 H 0.5573 0.4170 0.4246 0.026 Uiso 1 1 calc R . .
C12 C 0.6520(3) 0.4279(3) 0.3889(2) 0.0211(13) Uani 1 1 d . . .
H12 H 0.6590 0.3875 0.3705 0.025 Uiso 1 1 calc R . .
C13 C 0.6961(3) 0.4820(3) 0.3916(2) 0.0235(13) Uani 1 1 d . . .
H13 H 0.7383 0.4843 0.3750 0.028 Uiso 1 1 calc R . .
C14 C 0.6680(3) 0.5333(3) 0.4233(2) 0.0224(13) Uani 1 1 d . . .
C15 C 0.6042(3) 0.5103(3) 0.4377(2) 0.0210(13) Uani 1 1 d . . .
H15 H 0.5725 0.5349 0.4571 0.025 Uiso 1 1 calc R . .
Si1 Si 0.70265(9) 0.62013(8) 0.43174(7) 0.0287(4) Uani 1 1 d . . .
C16 C 0.7325(3) 0.6403(3) 0.4972(3) 0.0376(17) Uani 1 1 d . . .
H16A H 0.7715 0.6129 0.5054 0.056 Uiso 1 1 calc R . .
H16B H 0.6971 0.6313 0.5223 0.056 Uiso 1 1 calc R . .
H16C H 0.7448 0.6875 0.4988 0.056 Uiso 1 1 calc R . .
C17 C 0.7730(4) 0.6266(3) 0.3856(3) 0.049(2) Uani 1 1 d . . .
H17A H 0.7595 0.6081 0.3522 0.074 Uiso 1 1 calc R . .
H17B H 0.8112 0.6016 0.3990 0.074 Uiso 1 1 calc R . .
H17C H 0.7854 0.6735 0.3813 0.074 Uiso 1 1 calc R . .
C18 C 0.6350(4) 0.6781(3) 0.4137(3) 0.0442(19) Uani 1 1 d . . .
H18A H 0.6518 0.7239 0.4141 0.066 Uiso 1 1 calc R . .
H18B H 0.5982 0.6738 0.4384 0.066 Uiso 1 1 calc R . .
H18C H 0.6189 0.6672 0.3789 0.066 Uiso 1 1 calc R . .

loop_
_atom_site_aniso_label
_atom_site_aniso_U_11
_atom_site_aniso_U_22
_atom_site_aniso_U_33
_atom_site_aniso_U_23
_atom_site_aniso_U_13
_atom_site_aniso_U_12
Ta 0.01999(15) 0.01498(14) 0.01985(13) -0.00123(10) -0.00168(10) 0.00026(10)
Cl1 0.0238(8) 0.0245(8) 0.0471(10) 0.0004(7) -0.0044(7) -0.0043(6)
O 0.039(3) 0.017(2) 0.023(2) -0.0050(19) -0.0031(19) 0.007(2)
Cl2 0.0249(8) 0.0251(8) 0.0229(7) -0.0023(6) -0.0011(6) 0.0043(6)
C1 0.027(3) 0.016(3) 0.021(3) 0.000(2) -0.003(3) -0.001(3)
C2 0.026(3) 0.017(3) 0.018(3) 0.003(2) 0.002(3) 0.000(2)
C3 0.029(3) 0.009(3) 0.018(3) 0.002(2) -0.001(2) -0.004(2)
C4 0.029(3) 0.012(3) 0.022(3) 0.001(2) 0.003(3) 0.000(2)
C5 0.019(3) 0.023(3) 0.027(3) 0.003(3) -0.003(3) -0.002(2)
C6 0.039(4) 0.022(3) 0.030(4) 0.000(3) -0.008(3) 0.000(3)
C7 0.025(4) 0.027(4) 0.029(3) 0.003(3) -0.006(3) 0.000(3)
C8 0.026(3) 0.019(3) 0.024(3) 0.000(3) 0.000(3) 0.001(3)
C9 0.028(4) 0.019(3) 0.031(3) -0.005(3) 0.000(3) 0.003(3)
C10 0.023(4) 0.028(4) 0.045(4) 0.001(3) -0.004(3) -0.002(3)
C11 0.023(3) 0.023(3) 0.019(3) 0.003(2) -0.003(2) -0.005(3)
C12 0.027(3) 0.015(3) 0.021(3) 0.001(2) -0.003(3) 0.003(3)
C13 0.026(3) 0.020(3) 0.025(3) -0.004(3) 0.002(3) 0.004(3)
C14 0.028(4) 0.017(3) 0.022(3) 0.000(2) -0.001(3) 0.000(3)
C15 0.026(3) 0.023(3) 0.014(3) -0.001(2) -0.005(2) 0.002(3)
Si1 0.0345(11) 0.0182(9) 0.0334(10) -0.0010(8) 0.0067(8) -0.0034(8)
C16 0.041(4) 0.032(4) 0.040(4) -0.014(3) 0.003(3) -0.004(3)
C17 0.060(5) 0.027(4) 0.061(5) -0.003(4) 0.021(4) -0.015(4)
C18 0.063(5) 0.016(4) 0.053(5) 0.004(3) 0.002(4) 0.007(3)

loop_
_geom_bond_atom_site_label_1
_geom_bond_atom_site_label_2
_geom_bond_distance
_geom_bond_site_symmetry_2
_geom_bond_publ_flag
Ta O 1.869(4) . ?
Ta C11 2.363(6) . ?
Ta Cl1 2.3791(15) . ?
Ta C12 2.400(6) . ?
Ta C2 2.427(5) . ?
Ta C15 2.429(6) . ?
Ta C13 2.438(6) . ?
Ta C14 2.443(5) . ?
Ta C4 2.445(5) . ?
Ta C1 2.450(5) . ?
Ta C3 2.458(5) . ?
Ta C5 2.488(6) . ?
C1 C5 1.410(8) . ?
C1 C2 1.432(8) . ?
C1 C6 1.495(8) . ?
C2 C3 1.420(7) . ?
C2 C7 1.495(8) . ?
C3 C4 1.444(8) . ?
C3 C8 1.481(7) . ?
C4 C5 1.422(8) . ?
C4 C9 1.508(8) . ?
C5 C10 1.499(8) . ?
C11 C15 1.418(7) . ?
C11 C12 1.420(8) . ?
C12 C13 1.403(8) . ?
C13 C14 1.433(8) . ?
C14 C15 1.411(8) . ?
C14 Si1 1.888(6) . ?
Si1 C16 1.844(7) . ?
Si1 C18 1.848(7) . ?
Si1 C17 1.853(7) . ?
